data_4078175
loop_
_publ_author_name
'Meiries, Sebastien'
'Chartoire, Anthony'
'Slawin, Alexandra M. Z.'
'Nolan, Steven P.'

_publ_section_title
;
 [Pd(IPr*)(acac)Cl]: An Easily Synthesized, Bulky Precatalyst for C--N
 Bond Formation
;
_journal_issue 8
_journal_name_full Organometallics
_journal_page_first 3402
_journal_paper_doi 10.1021/om300205c
_journal_volume 31
_journal_year 2012
_chemical_formula_moiety 'C74 H63 Cl N2 O2 Pd,C6 H6'
_chemical_formula_sum 'C80 H69 Cl N2 O2 Pd'
_chemical_formula_weight 1232.22
_chemical_name_systematic
; 
 ? 
;
_space_group_IT_number 14
_symmetry_cell_setting monoclinic
_symmetry_space_group_name_Hall '-P 2ybc'
_symmetry_space_group_name_H-M 'P 1 21/c 1'
_atom_sites_solution_hydrogens geom
_atom_sites_solution_primary direct
_atom_sites_solution_secondary difmap
_audit_creation_method SHELXL-97
_cell_angle_alpha 90.00
_cell_angle_beta 95.412(9)
_cell_angle_gamma 90.00
_cell_formula_units_Z 4
_cell_length_a 17.935(11)
_cell_length_b 13.488(8)
_cell_length_c 26.855(16)
_cell_measurement_reflns_used 16218
_cell_measurement_temperature 93(2)
_cell_measurement_theta_max 27.7
_cell_measurement_theta_min 2.4
_cell_volume 6467(7)
_computing_cell_refinement 'CrystalClear (Rigaku Corp., 2004)'
_computing_data_collection 'CrystalClear (Rigaku Corp., 2004)'
_computing_data_reduction 'CrystalClear (Rigaku Corp., 2004)'
_computing_molecular_graphics 'Bruker SHELXTL'
_computing_publication_material 'Bruker SHELXTL'
_computing_structure_refinement 'SHELXL-97 (Sheldrick, 1997)'
_computing_structure_solution 'SHELXS-97 (Sheldrick, 1990)'
_diffrn_ambient_temperature 93(2)
_diffrn_measured_fraction_theta_full 0.999
_diffrn_measured_fraction_theta_max 0.991
_diffrn_measurement_device_type CCD
_diffrn_measurement_method '\w scans'
_diffrn_radiation_monochromator confocal
_diffrn_radiation_source 'rotating anode'
_diffrn_radiation_type MoK\a
_diffrn_radiation_wavelength 0.71073
_diffrn_reflns_av_R_equivalents 0.2915
_diffrn_reflns_av_sigmaI/netI 0.1688
_diffrn_reflns_limit_h_max 21
_diffrn_reflns_limit_h_min -21
_diffrn_reflns_limit_k_max 15
_diffrn_reflns_limit_k_min -16
_diffrn_reflns_limit_l_max 29
_diffrn_reflns_limit_l_min -32
_diffrn_reflns_number 63487
_diffrn_reflns_theta_full 25.00
_diffrn_reflns_theta_max 25.34
_diffrn_reflns_theta_min 2.28
_exptl_absorpt_coefficient_mu 0.378
_exptl_absorpt_correction_T_max 1.000
_exptl_absorpt_correction_T_min 0.7232
_exptl_absorpt_correction_type multi-scan
_exptl_absorpt_process_details 'Jacobson, R. (1998) Private communication'
_exptl_crystal_colour Yellow
_exptl_crystal_density_diffrn 1.265
_exptl_crystal_density_method 'not measured'
_exptl_crystal_description Prism
_exptl_crystal_F_000 2568
_exptl_crystal_size_max 0.20
_exptl_crystal_size_mid 0.10
_exptl_crystal_size_min 0.02
_refine_diff_density_max 2.921
_refine_diff_density_min -0.935
_refine_diff_density_rms 0.154
_refine_ls_extinction_method none
_refine_ls_goodness_of_fit_ref 1.175
_refine_ls_hydrogen_treatment constr
_refine_ls_matrix_type full
_refine_ls_number_parameters 775
_refine_ls_number_reflns 11726
_refine_ls_number_restraints 0
_refine_ls_restrained_S_all 1.175
_refine_ls_R_factor_all 0.1890
_refine_ls_R_factor_gt 0.1497
_refine_ls_shift/su_max 0.011
_refine_ls_shift/su_mean 0.001
_refine_ls_structure_factor_coef Fsqd
_refine_ls_weighting_details 'calc w=1/[\s^2^(Fo^2^)+(0.1672P)^2^+24.4850P] where P=(Fo^2^+2Fc^2^)/3'
_refine_ls_weighting_scheme calc
_refine_ls_wR_factor_gt 0.3676
_refine_ls_wR_factor_ref 0.3876
_reflns_number_gt 8184
_reflns_number_total 11726
_reflns_threshold_expression >2sigma(I)
_cod_data_source_file om300205c_si_002.cif
_cod_data_source_block 1
_cod_depositor_comments
;
The following automatic conversions were performed:

'_symmetry_cell_setting' value 'Monoclinic' changed to 'monoclinic'
according to /home/saulius/struct/CIF-dictionaries/cif_core.dic
dictionary named 'cif_core.dic' version 2.4.1 from 2010-06-29.

Automatic conversion script
Id: cif_fix_values 1715 2011-07-08 13:25:40Z adriana 
;
_cod_original_cell_volume 6468(6)
_cod_original_sg_symbol_H-M P2(1)/c
_cod_database_code 4078175

loop_
_symmetry_equiv_pos_as_xyz
'x, y, z'
'-x, y+1/2, -z+1/2'
'-x, -y, -z'
'x, -y-1/2, z-1/2'

loop_
_atom_site_label
_atom_site_type_symbol
_atom_site_fract_x
_atom_site_fract_y
_atom_site_fract_z
_atom_site_U_iso_or_equiv
_atom_site_adp_type
_atom_site_occupancy
_atom_site_symmetry_multiplicity
_atom_site_calc_flag
_atom_site_refinement_flags
Pd1 Pd 0.77484(5) 0.60022(5) 0.35134(3) 0.0470(3) Uani 1 1 d .
Cl1 Cl 0.84603(16) 0.57472(19) 0.42521(10) 0.0533(7) Uani 1 1 d .
C1 C 0.7319(6) 0.7216(6) 0.3822(4) 0.045(2) Uani 1 1 d .
N2 N 0.7728(5) 0.8018(5) 0.3981(3) 0.0421(19) Uani 1 1 d .
C3 C 0.7279(7) 0.8666(7) 0.4227(4) 0.050(3) Uani 1 1 d .
H3A H 0.7421 0.9293 0.4367 0.060 Uiso 1 1 calc R
C4 C 0.6604(6) 0.8222(7) 0.4226(4) 0.043(2) Uani 1 1 d .
H4A H 0.6180 0.8473 0.4372 0.051 Uiso 1 1 calc R
N5 N 0.6644(5) 0.7326(5) 0.3969(3) 0.043(2) Uani 1 1 d .
C6 C 0.8493(6) 0.8255(7) 0.3913(4) 0.044(2) Uani 1 1 d .
C7 C 0.8684(6) 0.8481(7) 0.3416(4) 0.044(2) Uani 1 1 d .
C8 C 0.9383(6) 0.8783(8) 0.3353(4) 0.050(3) Uani 1 1 d .
H8A H 0.9502 0.8951 0.3027 0.061 Uiso 1 1 calc R
C9 C 0.9943(6) 0.8858(7) 0.3753(4) 0.049(3) Uani 1 1 d .
C10 C 0.9752(6) 0.8622(8) 0.4233(4) 0.047(2) Uani 1 1 d .
H10A H 1.0123 0.8662 0.4508 0.056 Uiso 1 1 calc R
C11 C 0.9040(6) 0.8335(7) 0.4312(4) 0.044(2) Uani 1 1 d .
C12 C 0.8065(6) 0.8485(7) 0.2973(3) 0.046(2) Uani 1 1 d .
H12A H 0.7710 0.7934 0.3029 0.055 Uiso 1 1 calc R
C13 C 0.8416(6) 0.8264(7) 0.2481(4) 0.049(3) Uani 1 1 d .
C14 C 0.8687(7) 0.7341(9) 0.2413(5) 0.063(3) Uani 1 1 d .
H14A H 0.8662 0.6850 0.2664 0.075 Uiso 1 1 calc R
C15 C 0.9005(9) 0.7116(9) 0.1971(6) 0.084(4) Uani 1 1 d .
H15A H 0.9182 0.6463 0.1923 0.101 Uiso 1 1 calc R
C16 C 0.9066(8) 0.7823(11) 0.1603(5) 0.079(4) Uani 1 1 d .
H16A H 0.9289 0.7666 0.1305 0.094 Uiso 1 1 calc R
C17 C 0.8796(9) 0.8759(9) 0.1680(5) 0.073(4) Uani 1 1 d .
H17A H 0.8829 0.9256 0.1432 0.088 Uiso 1 1 calc R
C18 C 0.8479(7) 0.8984(8) 0.2112(4) 0.058(3) Uani 1 1 d .
H18A H 0.8300 0.9637 0.2161 0.069 Uiso 1 1 calc R
C19 C 0.7622(7) 0.9444(7) 0.2946(4) 0.049(3) Uani 1 1 d .
C20 C 0.6880(8) 0.9449(8) 0.2717(4) 0.059(3) Uani 1 1 d .
H20A H 0.6656 0.8848 0.2594 0.071 Uiso 1 1 calc R
C21 C 0.6474(8) 1.0331(11) 0.2670(4) 0.070(4) Uani 1 1 d .
H21A H 0.5992 1.0332 0.2490 0.084 Uiso 1 1 calc R
C22 C 0.6754(10) 1.1190(9) 0.2877(5) 0.078(4) Uani 1 1 d .
H22A H 0.6455 1.1774 0.2855 0.094 Uiso 1 1 calc R
C23 C 0.7465(10) 1.1220(9) 0.3118(5) 0.080(4) Uani 1 1 d .
H23A H 0.7662 1.1825 0.3256 0.096 Uiso 1 1 calc R
C24 C 0.7907(8) 1.0333(7) 0.3160(4) 0.057(3) Uani 1 1 d .
H24A H 0.8394 1.0346 0.3334 0.069 Uiso 1 1 calc R
C25 C 1.0723(7) 0.9191(9) 0.3663(5) 0.063(3) Uani 1 1 d .
H25A H 1.0746 0.9322 0.3306 0.095 Uiso 1 1 calc R
H25B H 1.1083 0.8669 0.3772 0.095 Uiso 1 1 calc R
H25C H 1.0847 0.9797 0.3854 0.095 Uiso 1 1 calc R
C26 C 0.8837(7) 0.8144(7) 0.4854(4) 0.048(3) Uani 1 1 d .
H26A H 0.8446 0.7614 0.4834 0.058 Uiso 1 1 calc R
C27 C 0.9502(7) 0.7763(8) 0.5211(4) 0.054(3) Uani 1 1 d .
C28 C 0.9966(7) 0.8381(8) 0.5510(4) 0.057(3) Uani 1 1 d .
H28A H 0.9877 0.9075 0.5509 0.068 Uiso 1 1 calc R
C29 C 1.0561(7) 0.7984(9) 0.5812(4) 0.062(3) Uani 1 1 d .
H29A H 1.0882 0.8418 0.6011 0.074 Uiso 1 1 calc R
C30 C 1.0702(8) 0.6993(9) 0.5833(5) 0.069(3) Uani 1 1 d .
H30A H 1.1124 0.6740 0.6034 0.082 Uiso 1 1 calc R
C31 C 1.0222(8) 0.6364(10) 0.5556(4) 0.065(3) Uani 1 1 d .
H31A H 1.0299 0.5668 0.5579 0.078 Uiso 1 1 calc R
C32 C 0.9621(8) 0.6740(8) 0.5243(4) 0.064(3) Uani 1 1 d .
H32A H 0.9294 0.6300 0.5051 0.077 Uiso 1 1 calc R
C33 C 0.8488(6) 0.9071(7) 0.5077(3) 0.046(2) Uani 1 1 d .
C34 C 0.8630(7) 1.0034(7) 0.4903(4) 0.050(3) Uani 1 1 d .
H34A H 0.8960 1.0125 0.4650 0.060 Uiso 1 1 calc R
C35 C 0.8284(6) 1.0853(7) 0.5101(4) 0.051(3) Uani 1 1 d .
H35A H 0.8391 1.1500 0.4988 0.061 Uiso 1 1 calc R
C36 C 0.7788(8) 1.0734(9) 0.5460(5) 0.066(3) Uani 1 1 d .
H36A H 0.7540 1.1289 0.5586 0.079 Uiso 1 1 calc R
C37 C 0.7659(7) 0.9784(8) 0.5631(4) 0.060(3) Uani 1 1 d .
H37A H 0.7323 0.9693 0.5881 0.072 Uiso 1 1 calc R
C38 C 0.8011(7) 0.8965(7) 0.5446(4) 0.051(3) Uani 1 1 d .
H38A H 0.7922 0.8325 0.5575 0.062 Uiso 1 1 calc R
C39 C 0.5998(6) 0.6726(7) 0.3862(4) 0.047(2) Uani 1 1 d .
C40 C 0.5939(6) 0.5799(6) 0.4105(3) 0.041(2) Uani 1 1 d .
C41 C 0.5279(6) 0.5291(7) 0.4014(3) 0.046(3) Uani 1 1 d .
H41A H 0.5227 0.4682 0.4184 0.055 Uiso 1 1 calc R
C42 C 0.4682(6) 0.5610(7) 0.3689(4) 0.050(3) Uani 1 1 d .
C43 C 0.4767(6) 0.6523(8) 0.3448(3) 0.048(3) Uani 1 1 d .
H43A H 0.4371 0.6751 0.3216 0.058 Uiso 1 1 calc R
C44 C 0.5399(6) 0.7100(7) 0.3532(3) 0.045(2) Uani 1 1 d .
C45 C 0.6552(6) 0.5494(6) 0.4500(3) 0.043(2) Uani 1 1 d .
H45A H 0.7040 0.5674 0.4371 0.052 Uiso 1 1 calc R
C46 C 0.6564(6) 0.4360(7) 0.4591(3) 0.043(2) Uani 1 1 d .
C47 C 0.6158(7) 0.3921(7) 0.4942(4) 0.055(3) Uani 1 1 d .
H47A H 0.5877 0.4324 0.5146 0.066 Uiso 1 1 calc R
C48 C 0.6152(7) 0.2875(7) 0.5005(4) 0.059(3) Uani 1 1 d .
H48A H 0.5868 0.2586 0.5249 0.071 Uiso 1 1 calc R
C49 C 0.6558(7) 0.2282(8) 0.4714(4) 0.058(3) Uani 1 1 d .
H49A H 0.6545 0.1581 0.4745 0.069 Uiso 1 1 calc R
C50 C 0.6992(7) 0.2736(8) 0.4367(5) 0.063(3) Uani 1 1 d .
H50A H 0.7289 0.2332 0.4174 0.076 Uiso 1 1 calc R
C51 C 0.6997(7) 0.3766(7) 0.4300(4) 0.053(3) Uani 1 1 d .
H51A H 0.7288 0.4057 0.4062 0.064 Uiso 1 1 calc R
C52 C 0.6507(6) 0.6067(6) 0.4998(4) 0.044(2) Uani 1 1 d .
C53 C 0.5863(7) 0.6565(7) 0.5103(4) 0.056(3) Uani 1 1 d .
H53A H 0.5429 0.6539 0.4872 0.067 Uiso 1 1 calc R
C54 C 0.5847(8) 0.7093(7) 0.5537(4) 0.060(3) Uani 1 1 d .
H54A H 0.5396 0.7402 0.5613 0.072 Uiso 1 1 calc R
C55 C 0.6485(10) 0.7177(8) 0.5865(4) 0.073(4) Uani 1 1 d .
H55A H 0.6476 0.7557 0.6162 0.088 Uiso 1 1 calc R
C56 C 0.7136(9) 0.6707(9) 0.5758(4) 0.069(4) Uani 1 1 d .
H56A H 0.7575 0.6766 0.5982 0.082 Uiso 1 1 calc R
C57 C 0.7152(7) 0.6142(8) 0.5319(4) 0.057(3) Uani 1 1 d .
H57A H 0.7598 0.5818 0.5245 0.069 Uiso 1 1 calc R
C58 C 0.3970(7) 0.5021(8) 0.3616(4) 0.055(3) Uani 1 1 d .
H58A H 0.4025 0.4412 0.3814 0.083 Uiso 1 1 calc R
H58B H 0.3865 0.4852 0.3261 0.083 Uiso 1 1 calc R
H58C H 0.3556 0.5416 0.3724 0.083 Uiso 1 1 calc R
C59 C 0.5413(7) 0.8130(7) 0.3311(4) 0.048(3) Uani 1 1 d .
H59A H 0.5951 0.8312 0.3297 0.057 Uiso 1 1 calc R
C60 C 0.5043(7) 0.8184(6) 0.2779(4) 0.052(3) Uani 1 1 d .
C61 C 0.5328(8) 0.7545(9) 0.2428(4) 0.065(3) Uani 1 1 d .
H61A H 0.5711 0.7087 0.2536 0.078 Uiso 1 1 calc R
C62 C 0.5052(8) 0.7572(9) 0.1917(4) 0.065(3) Uani 1 1 d .
H62A H 0.5247 0.7137 0.1683 0.078 Uiso 1 1 calc R
C63 C 0.4488(8) 0.8247(10) 0.1762(4) 0.070(4) Uani 1 1 d .
H63A H 0.4290 0.8279 0.1422 0.084 Uiso 1 1 calc R
C64 C 0.4227(8) 0.8860(10) 0.2109(5) 0.073(4) Uani 1 1 d .
H64A H 0.3841 0.9320 0.2008 0.087 Uiso 1 1 calc R
C65 C 0.4509(8) 0.8828(8) 0.2605(4) 0.062(3) Uani 1 1 d .
H65A H 0.4317 0.9280 0.2833 0.074 Uiso 1 1 calc R
C66 C 0.5075(6) 0.8893(7) 0.3655(4) 0.046(2) Uani 1 1 d .
C67 C 0.4489(8) 0.8690(8) 0.3914(5) 0.066(3) Uani 1 1 d .
H67A H 0.4247 0.8065 0.3869 0.079 Uiso 1 1 calc R
C68 C 0.4220(9) 0.9383(9) 0.4252(6) 0.080(4) Uani 1 1 d .
H68A H 0.3810 0.9219 0.4436 0.096 Uiso 1 1 calc R
C69 C 0.4562(8) 1.0298(9) 0.4310(5) 0.071(4) Uani 1 1 d .
H69A H 0.4389 1.0768 0.4536 0.086 Uiso 1 1 calc R
C70 C 0.5150(8) 1.0529(8) 0.4043(5) 0.065(3) Uani 1 1 d .
H70A H 0.5382 1.1161 0.4081 0.078 Uiso 1 1 calc R
C71 C 0.5406(7) 0.9843(7) 0.3718(4) 0.056(3) Uani 1 1 d .
H71A H 0.5813 1.0012 0.3532 0.068 Uiso 1 1 calc R
C72 C 0.6836(11) 0.6152(11) 0.1976(4) 0.104(6) Uani 1 1 d .
H72A H 0.6541 0.6736 0.2050 0.156 Uiso 1 1 calc R
H72B H 0.6503 0.5637 0.1825 0.156 Uiso 1 1 calc R
H72C H 0.7202 0.6337 0.1744 0.156 Uiso 1 1 calc R
C73 C 0.7249(8) 0.5757(10) 0.2463(5) 0.070(3) Uani 1 1 d .
O73 O 0.7136(4) 0.6242(5) 0.2844(2) 0.0511(18) Uani 1 1 d .
C74 C 0.7709(8) 0.4925(9) 0.2423(4) 0.069(4) Uani 1 1 d .
H74A H 0.7714 0.4639 0.2101 0.083 Uiso 1 1 calc R
C75 C 0.8159(8) 0.4479(9) 0.2812(4) 0.069(4) Uani 1 1 d .
O75 O 0.8231(5) 0.4730(5) 0.3262(3) 0.064(2) Uani 1 1 d .
C76 C 0.8610(10) 0.3533(8) 0.2710(5) 0.086(5) Uani 1 1 d .
H76A H 0.8907 0.3329 0.3018 0.129 Uiso 1 1 calc R
H76B H 0.8946 0.3673 0.2451 0.129 Uiso 1 1 calc R
H76C H 0.8264 0.3000 0.2596 0.129 Uiso 1 1 calc R
C81 C 0.7895(14) 0.3506(14) 0.6068(15) 0.140(9) Uani 1 1 d .
H81A H 0.7368 0.3428 0.6006 0.169 Uiso 1 1 calc R
C82 C 0.823(2) 0.3472(13) 0.6543(10) 0.124(8) Uani 1 1 d .
H82A H 0.7932 0.3440 0.6816 0.149 Uiso 1 1 calc R
C83 C 0.896(2) 0.3481(13) 0.6629(9) 0.121(8) Uani 1 1 d .
H83A H 0.9171 0.3386 0.6964 0.145 Uiso 1 1 calc R
C84 C 0.9439(15) 0.3620(13) 0.6270(16) 0.144(10) Uani 1 1 d .
H84A H 0.9967 0.3676 0.6339 0.173 Uiso 1 1 calc R
C85 C 0.906(3) 0.3673(17) 0.5769(15) 0.19(2) Uani 1 1 d .
H85A H 0.9348 0.3722 0.5493 0.222 Uiso 1 1 calc R
C86 C 0.833(3) 0.3655(18) 0.5682(10) 0.168(16) Uani 1 1 d .
H86A H 0.8102 0.3746 0.5351 0.201 Uiso 1 1 calc R

loop_
_atom_site_aniso_label
_atom_site_aniso_U_11
_atom_site_aniso_U_22
_atom_site_aniso_U_33
_atom_site_aniso_U_23
_atom_site_aniso_U_13
_atom_site_aniso_U_12
Pd1 0.0696(7) 0.0355(4) 0.0361(4) -0.0009(3) 0.0055(3) 0.0023(4)
Cl1 0.0609(19) 0.0480(13) 0.0493(15) 0.0006(11) -0.0036(12) 0.0038(12)
C1 0.059(7) 0.022(4) 0.053(6) 0.011(4) -0.001(5) -0.004(4)
N2 0.061(6) 0.031(4) 0.034(4) -0.001(3) 0.004(4) 0.003(4)
C3 0.071(8) 0.041(5) 0.036(5) -0.012(4) -0.006(5) 0.007(5)
C4 0.050(7) 0.035(5) 0.043(5) -0.001(4) 0.001(4) -0.001(4)
N5 0.061(6) 0.026(4) 0.044(5) -0.004(3) 0.007(4) 0.000(4)
C6 0.037(6) 0.043(5) 0.051(6) -0.005(4) 0.004(4) -0.001(4)
C7 0.049(7) 0.040(5) 0.043(5) -0.002(4) 0.002(4) -0.005(4)
C8 0.058(8) 0.050(5) 0.044(6) 0.005(4) 0.002(5) 0.005(5)
C9 0.055(7) 0.046(5) 0.047(6) 0.003(4) 0.001(5) 0.003(5)
C10 0.041(7) 0.058(6) 0.043(6) -0.003(5) 0.005(4) 0.005(5)
C11 0.059(7) 0.034(5) 0.041(5) -0.001(4) 0.006(5) 0.001(4)
C12 0.054(7) 0.049(5) 0.035(5) 0.004(4) 0.004(4) 0.003(5)
C13 0.061(8) 0.037(5) 0.047(6) 0.002(4) 0.002(5) -0.006(5)
C14 0.077(9) 0.053(6) 0.060(7) -0.001(5) 0.016(6) 0.004(6)
C15 0.103(12) 0.053(7) 0.102(11) -0.032(7) 0.039(9) -0.005(7)
C16 0.087(11) 0.088(10) 0.065(8) -0.037(7) 0.029(7) -0.014(8)
C17 0.104(12) 0.062(7) 0.053(7) -0.002(6) 0.005(7) 0.002(7)
C18 0.085(9) 0.058(7) 0.032(5) -0.008(4) 0.014(5) -0.001(6)
C19 0.066(8) 0.040(5) 0.041(5) 0.008(4) 0.008(5) 0.006(5)
C20 0.080(10) 0.049(6) 0.050(6) 0.003(5) 0.012(6) -0.001(6)
C21 0.070(9) 0.091(10) 0.051(7) 0.018(6) 0.015(6) 0.031(7)
C22 0.127(14) 0.047(7) 0.064(8) 0.013(6) 0.030(8) 0.030(8)
C23 0.123(14) 0.050(7) 0.070(9) -0.010(6) 0.029(9) 0.008(7)
C24 0.090(9) 0.041(5) 0.039(6) 0.008(4) 0.005(5) 0.007(5)
C25 0.066(9) 0.071(7) 0.054(7) -0.004(6) 0.011(6) -0.003(6)
C26 0.072(8) 0.032(5) 0.040(5) -0.002(4) 0.001(5) -0.004(5)
C27 0.061(8) 0.057(6) 0.046(6) 0.008(5) 0.011(5) 0.003(5)
C28 0.061(8) 0.050(6) 0.056(7) 0.011(5) -0.007(5) -0.005(5)
C29 0.056(8) 0.067(7) 0.060(7) 0.011(6) -0.008(5) -0.011(6)
C30 0.081(10) 0.062(7) 0.060(8) 0.021(6) -0.002(6) 0.016(6)
C31 0.077(10) 0.067(7) 0.050(7) -0.006(6) 0.002(6) 0.019(7)
C32 0.086(10) 0.054(6) 0.048(6) -0.011(5) -0.009(6) 0.010(6)
C33 0.068(8) 0.039(5) 0.029(5) -0.002(4) -0.005(4) 0.003(5)
C34 0.067(8) 0.036(5) 0.046(6) 0.002(4) -0.007(5) -0.006(5)
C35 0.062(8) 0.026(4) 0.064(7) -0.004(4) 0.001(5) -0.004(4)
C36 0.070(9) 0.055(7) 0.070(8) -0.006(6) -0.001(6) 0.014(6)
C37 0.084(9) 0.055(6) 0.041(6) -0.006(5) 0.004(5) 0.008(6)
C38 0.072(8) 0.045(6) 0.036(5) -0.001(4) 0.001(5) 0.001(5)
C39 0.058(7) 0.043(5) 0.041(5) -0.011(4) 0.002(5) -0.006(5)
C40 0.068(7) 0.028(4) 0.026(4) 0.005(3) 0.001(4) -0.002(4)
C41 0.071(8) 0.041(5) 0.026(5) -0.001(4) 0.002(4) -0.006(5)
C42 0.059(8) 0.046(5) 0.043(6) -0.005(4) 0.001(5) -0.012(5)
C43 0.064(8) 0.055(6) 0.023(5) 0.003(4) -0.005(4) 0.005(5)
C44 0.061(7) 0.042(5) 0.031(5) -0.002(4) 0.004(4) 0.001(5)
C45 0.067(8) 0.033(5) 0.029(5) 0.012(4) 0.002(4) 0.000(4)
C46 0.061(7) 0.041(5) 0.025(4) -0.001(4) -0.004(4) 0.000(4)
C47 0.074(9) 0.043(6) 0.049(6) 0.006(4) 0.007(5) 0.002(5)
C48 0.075(9) 0.041(6) 0.061(7) 0.009(5) 0.002(6) -0.006(5)
C49 0.075(9) 0.037(5) 0.061(7) 0.000(5) 0.001(6) -0.001(5)
C50 0.070(9) 0.044(6) 0.071(8) -0.014(5) -0.016(6) 0.019(5)
C51 0.077(9) 0.032(5) 0.050(6) -0.002(4) -0.001(5) 0.004(5)
C52 0.060(7) 0.027(4) 0.046(6) 0.007(4) 0.003(5) -0.008(4)
C53 0.088(9) 0.043(5) 0.037(6) 0.004(4) 0.002(5) -0.003(5)
C54 0.095(10) 0.041(6) 0.043(6) 0.008(4) 0.008(6) 0.005(6)
C55 0.137(14) 0.040(6) 0.043(7) -0.005(5) 0.012(7) -0.020(7)
C56 0.102(11) 0.066(7) 0.034(6) 0.009(5) -0.013(6) -0.031(7)
C57 0.082(9) 0.054(6) 0.035(6) -0.003(4) 0.000(5) -0.001(6)
C58 0.067(8) 0.051(6) 0.047(6) 0.006(5) 0.002(5) -0.011(5)
C59 0.068(8) 0.034(5) 0.042(5) 0.003(4) 0.011(5) 0.004(4)
C60 0.078(8) 0.026(4) 0.049(6) 0.001(4) -0.008(5) -0.001(5)
C61 0.074(9) 0.063(7) 0.056(7) 0.010(6) -0.003(6) 0.001(6)
C62 0.086(10) 0.064(7) 0.044(6) -0.002(5) 0.006(6) -0.008(6)
C63 0.094(11) 0.075(8) 0.041(6) 0.015(6) -0.006(6) -0.028(7)
C64 0.086(10) 0.068(8) 0.061(8) 0.017(6) -0.010(7) 0.002(7)
C65 0.085(10) 0.053(6) 0.046(6) 0.001(5) -0.008(6) -0.005(6)
C66 0.051(7) 0.041(5) 0.047(6) 0.004(4) 0.003(5) 0.001(4)
C67 0.091(10) 0.038(5) 0.066(8) 0.008(5) 0.003(7) 0.008(6)
C68 0.088(11) 0.049(7) 0.104(11) 0.006(7) 0.015(8) 0.006(6)
C69 0.101(11) 0.054(7) 0.064(8) 0.012(6) 0.039(7) 0.023(7)
C70 0.094(10) 0.037(5) 0.064(8) 0.000(5) 0.002(7) -0.007(6)
C71 0.076(9) 0.043(6) 0.051(6) -0.001(5) 0.011(6) -0.012(5)
C72 0.188(19) 0.100(11) 0.024(6) 0.002(6) 0.007(8) 0.041(11)
C73 0.088(10) 0.065(7) 0.056(8) -0.002(6) 0.000(6) 0.007(7)
O73 0.080(6) 0.042(3) 0.030(4) -0.003(3) 0.000(3) -0.002(3)
C74 0.118(12) 0.061(7) 0.028(6) -0.006(5) 0.014(6) -0.008(7)
C75 0.114(12) 0.055(7) 0.041(7) 0.001(5) 0.022(6) -0.006(7)
O75 0.108(7) 0.038(4) 0.045(4) 0.003(3) 0.011(4) 0.019(4)
C76 0.160(15) 0.041(6) 0.063(8) -0.010(6) 0.040(9) 0.021(7)
C81 0.14(2) 0.076(12) 0.20(3) -0.060(16) -0.01(2) 0.021(12)
C82 0.20(3) 0.062(10) 0.117(19) -0.010(11) 0.034(18) -0.003(14)
C83 0.19(3) 0.059(10) 0.110(16) 0.004(9) -0.017(19) 0.009(14)
C84 0.13(2) 0.056(10) 0.25(3) 0.026(16) 0.05(2) 0.025(10)
C85 0.32(5) 0.073(13) 0.18(3) 0.033(17) 0.15(4) 0.07(2)
C86 0.31(5) 0.100(16) 0.084(16) -0.032(13) -0.02(2) 0.09(3)

loop_
_atom_type_symbol
_atom_type_description
_atom_type_scat_dispersion_real
_atom_type_scat_dispersion_imag
_atom_type_scat_source
C C 0.0033 0.0016 'International Tables Vol C Tables 4.2.6.8 and 6.1.1.4'
H H 0.0000 0.0000 'International Tables Vol C Tables 4.2.6.8 and 6.1.1.4'
N N 0.0061 0.0033 'International Tables Vol C Tables 4.2.6.8 and 6.1.1.4'
O O 0.0106 0.0060 'International Tables Vol C Tables 4.2.6.8 and 6.1.1.4'
Cl Cl 0.1484 0.1585 'International Tables Vol C Tables 4.2.6.8 and 6.1.1.4'
Pd Pd -0.9988 1.0072 'International Tables Vol C Tables 4.2.6.8 and 6.1.1.4'

loop_
_geom_angle_atom_site_label_1
_geom_angle_atom_site_label_2
_geom_angle_atom_site_label_3
_geom_angle
C1 Pd1 O73 92.2(3)
C1 Pd1 O75 174.8(4)
O73 Pd1 O75 92.9(3)
C1 Pd1 Cl1 88.2(3)
O73 Pd1 Cl1 178.5(2)
O75 Pd1 Cl1 86.7(2)
N5 C1 N2 107.5(9)
N5 C1 Pd1 127.7(7)
N2 C1 Pd1 124.1(8)
C1 N2 C3 109.3(9)
C1 N2 C6 129.3(8)
C3 N2 C6 121.4(8)
C4 C3 N2 106.2(9)
C4 C3 H3A 126.9
N2 C3 H3A 126.9
C3 C4 N5 107.3(9)
C3 C4 H4A 126.4
N5 C4 H4A 126.4
C1 N5 C4 109.7(8)
C1 N5 C39 129.1(8)
C4 N5 C39 120.9(9)
C11 C6 N2 122.3(9)
C11 C6 C7 119.1(9)
N2 C6 C7 118.5(9)
C8 C7 C6 119.2(9)
C8 C7 C12 120.8(9)
C6 C7 C12 119.8(9)
C7 C8 C9 122.4(10)
C7 C8 H8A 118.8
C9 C8 H8A 118.8
C10 C9 C8 117.8(10)
C10 C9 C25 121.6(10)
C8 C9 C25 120.5(10)
C11 C10 C9 121.4(10)
C11 C10 H10A 119.3
C9 C10 H10A 119.3
C10 C11 C6 120.2(9)
C10 C11 C26 119.8(9)
C6 C11 C26 120.0(10)
C19 C12 C13 112.1(8)
C19 C12 C7 112.0(8)
C13 C12 C7 109.7(9)
C19 C12 H12A 107.6
C13 C12 H12A 107.6
C7 C12 H12A 107.6
C14 C13 C18 119.2(10)
C14 C13 C12 118.2(9)
C18 C13 C12 122.6(9)
C13 C14 C15 119.7(12)
C13 C14 H14A 120.2
C15 C14 H14A 120.2
C16 C15 C14 121.5(12)
C16 C15 H15A 119.2
C14 C15 H15A 119.2
C17 C16 C15 118.1(12)
C17 C16 H16A 121.0
C15 C16 H16A 121.0
C16 C17 C18 120.7(12)
C16 C17 H17A 119.7
C18 C17 H17A 119.7
C17 C18 C13 120.8(11)
C17 C18 H18A 119.6
C13 C18 H18A 119.6
C24 C19 C20 117.8(10)
C24 C19 C12 122.6(10)
C20 C19 C12 119.5(9)
C21 C20 C19 120.4(11)
C21 C20 H20A 119.8
C19 C20 H20A 119.8
C22 C21 C20 121.4(13)
C22 C21 H21A 119.3
C20 C21 H21A 119.3
C21 C22 C23 120.4(12)
C21 C22 H22A 119.8
C23 C22 H22A 119.8
C22 C23 C24 119.6(12)
C22 C23 H23A 120.2
C24 C23 H23A 120.2
C19 C24 C23 120.1(12)
C19 C24 H24A 119.9
C23 C24 H24A 119.9
C9 C25 H25A 109.5
C9 C25 H25B 109.5
H25A C25 H25B 109.5
C9 C25 H25C 109.5
H25A C25 H25C 109.5
H25B C25 H25C 109.5
C33 C26 C27 110.3(8)
C33 C26 C11 111.6(7)
C27 C26 C11 113.6(9)
C33 C26 H26A 107.0
C27 C26 H26A 107.0
C11 C26 H26A 107.0
C28 C27 C32 118.8(11)
C28 C27 C26 123.2(10)
C32 C27 C26 118.0(10)
C27 C28 C29 119.7(11)
C27 C28 H28A 120.2
C29 C28 H28A 120.2
C30 C29 C28 122.2(12)
C30 C29 H29A 118.9
C28 C29 H29A 118.9
C29 C30 C31 118.6(12)
C29 C30 H30A 120.7
C31 C30 H30A 120.7
C30 C31 C32 120.6(12)
C30 C31 H31A 119.7
C32 C31 H31A 119.7
C27 C32 C31 119.9(12)
C27 C32 H32A 120.1
C31 C32 H32A 120.1
C38 C33 C34 118.5(9)
C38 C33 C26 119.8(9)
C34 C33 C26 121.6(10)
C35 C34 C33 120.0(10)
C35 C34 H34A 120.0
C33 C34 H34A 120.0
C36 C35 C34 120.9(10)
C36 C35 H35A 119.6
C34 C35 H35A 119.6
C35 C36 C37 118.5(11)
C35 C36 H36A 120.7
C37 C36 H36A 120.7
C36 C37 C38 121.3(11)
C36 C37 H37A 119.3
C38 C37 H37A 119.3
C33 C38 C37 120.7(10)
C33 C38 H38A 119.7
C37 C38 H38A 119.7
C40 C39 C44 121.1(10)
C40 C39 N5 120.2(9)
C44 C39 N5 118.6(9)
C41 C40 C39 117.3(9)
C41 C40 C45 123.3(8)
C39 C40 C45 118.8(9)
C40 C41 C42 124.1(9)
C40 C41 H41A 117.9
C42 C41 H41A 117.9
C41 C42 C43 116.8(10)
C41 C42 C58 121.0(9)
C43 C42 C58 122.1(10)
C44 C43 C42 122.9(10)
C44 C43 H43A 118.5
C42 C43 H43A 118.5
C43 C44 C39 117.7(9)
C43 C44 C59 120.0(9)
C39 C44 C59 122.2(10)
C40 C45 C46 112.2(8)
C40 C45 C52 112.0(8)
C46 C45 C52 110.8(7)
C40 C45 H45A 107.2
C46 C45 H45A 107.2
C52 C45 H45A 107.2
C47 C46 C51 119.3(9)
C47 C46 C45 122.2(9)
C51 C46 C45 118.4(9)
C46 C47 C48 121.2(11)
C46 C47 H47A 119.4
C48 C47 H47A 119.4
C49 C48 C47 120.0(11)
C49 C48 H48A 120.0
C47 C48 H48A 120.0
C48 C49 C50 118.6(10)
C48 C49 H49A 120.7
C50 C49 H49A 120.7
C51 C50 C49 121.8(11)
C51 C50 H50A 119.1
C49 C50 H50A 119.1
C50 C51 C46 119.0(11)
C50 C51 H51A 120.5
C46 C51 H51A 120.5
C57 C52 C53 120.2(10)
C57 C52 C45 117.8(10)
C53 C52 C45 121.8(9)
C54 C53 C52 120.6(11)
C54 C53 H53A 119.7
C52 C53 H53A 119.7
C53 C54 C55 120.3(13)
C53 C54 H54A 119.9
C55 C54 H54A 119.9
C54 C55 C56 119.6(11)
C54 C55 H55A 120.2
C56 C55 H55A 120.2
C55 C56 C57 120.5(12)
C55 C56 H56A 119.8
C57 C56 H56A 119.8
C52 C57 C56 118.8(12)
C52 C57 H57A 120.6
C56 C57 H57A 120.6
C42 C58 H58A 109.5
C42 C58 H58B 109.5
H58A C58 H58B 109.5
C42 C58 H58C 109.5
H58A C58 H58C 109.5
H58B C58 H58C 109.5
C44 C59 C60 113.1(8)
C44 C59 C66 110.7(8)
C60 C59 C66 111.7(9)
C44 C59 H59A 107.0
C60 C59 H59A 107.0
C66 C59 H59A 107.0
C65 C60 C61 117.1(10)
C65 C60 C59 126.2(10)
C61 C60 C59 116.5(10)
C60 C61 C62 121.2(12)
C60 C61 H61A 119.4
C62 C61 H61A 119.4
C63 C62 C61 118.9(12)
C63 C62 H62A 120.6
C61 C62 H62A 120.6
C64 C63 C62 118.6(11)
C64 C63 H63A 120.7
C62 C63 H63A 120.7
C63 C64 C65 121.6(13)
C63 C64 H64A 119.2
C65 C64 H64A 119.2
C60 C65 C64 122.6(12)
C60 C65 H65A 118.7
C64 C65 H65A 118.7
C67 C66 C71 117.7(10)
C67 C66 C59 123.0(10)
C71 C66 C59 119.3(10)
C66 C67 C68 121.8(12)
C66 C67 H67A 119.1
C68 C67 H67A 119.1
C69 C68 C67 119.2(14)
C69 C68 H68A 120.4
C67 C68 H68A 120.4
C70 C69 C68 120.1(12)
C70 C69 H69A 120.0
C68 C69 H69A 120.0
C69 C70 C71 119.9(11)
C69 C70 H70A 120.0
C71 C70 H70A 120.0
C70 C71 C66 121.3(11)
C70 C71 H71A 119.3
C66 C71 H71A 119.3
C73 C72 H72A 109.5
C73 C72 H72B 109.5
H72A C72 H72B 109.5
C73 C72 H72C 109.5
H72A C72 H72C 109.5
H72B C72 H72C 109.5
O73 C73 C74 128.7(11)
O73 C73 C72 114.4(11)
C74 C73 C72 116.9(11)
C73 O73 Pd1 121.6(8)
C75 C74 C73 126.3(11)
C75 C74 H74A 116.8
C73 C74 H74A 116.8
O75 C75 C74 127.2(12)
O75 C75 C76 112.7(11)
C74 C75 C76 120.0(11)
C75 O75 Pd1 122.3(8)
C75 C76 H76A 109.5
C75 C76 H76B 109.5
H76A C76 H76B 109.5
C75 C76 H76C 109.5
H76A C76 H76C 109.5
H76B C76 H76C 109.5
C82 C81 C86 119(3)
C82 C81 H81A 120.6
C86 C81 H81A 120.6
C83 C82 C81 121(3)
C83 C82 H82A 119.5
C81 C82 H82A 119.5
C82 C83 C84 124(3)
C82 C83 H83A 117.9
C84 C83 H83A 117.9
C83 C84 C85 113(3)
C83 C84 H84A 123.6
C85 C84 H84A 123.6
C86 C85 C84 123(3)
C86 C85 H85A 118.5
C84 C85 H85A 118.5
C85 C86 C81 120(3)
C85 C86 H86A 120.1
C81 C86 H86A 120.1

loop_
_geom_bond_atom_site_label_1
_geom_bond_atom_site_label_2
_geom_bond_distance
Pd1 C1 2.019(10)
Pd1 O73 2.043(7)
Pd1 O75 2.063(7)
Pd1 Cl1 2.282(3)
C1 N5 1.317(13)
C1 N2 1.353(12)
N2 C3 1.397(13)
N2 C6 1.436(13)
C3 C4 1.351(15)
C3 H3A 0.9500
C4 N5 1.398(11)
C4 H4A 0.9500
N5 C39 1.421(13)
C6 C11 1.387(14)
C6 C7 1.442(14)
C7 C8 1.343(15)
C7 C12 1.550(14)
C8 C9 1.402(15)
C8 H8A 0.9500
C9 C10 1.401(14)
C9 C25 1.510(16)
C10 C11 1.371(15)
C10 H10A 0.9500
C11 C26 1.553(14)
C12 C19 1.517(14)
C12 C13 1.544(14)
C12 H12A 1.0000
C13 C14 1.355(15)
C13 C18 1.399(14)
C14 C15 1.396(17)
C14 H14A 0.9500
C15 C16 1.387(19)
C15 H15A 0.9500
C16 C17 1.375(18)
C16 H16A 0.9500
C17 C18 1.375(17)
C17 H17A 0.9500
C18 H18A 0.9500
C19 C24 1.405(15)
C19 C20 1.413(16)
C20 C21 1.393(16)
C20 H20A 0.9500
C21 C22 1.36(2)
C21 H21A 0.9500
C22 C23 1.38(2)
C22 H22A 0.9500
C23 C24 1.434(17)
C23 H23A 0.9500
C24 H24A 0.9500
C25 H25A 0.9800
C25 H25B 0.9800
C25 H25C 0.9800
C26 C33 1.545(13)
C26 C27 1.546(15)
C26 H26A 1.0000
C27 C28 1.380(16)
C27 C32 1.398(15)
C28 C29 1.386(16)
C28 H28A 0.9500
C29 C30 1.361(16)
C29 H29A 0.9500
C30 C31 1.375(18)
C30 H30A 0.9500
C31 C32 1.399(17)
C31 H31A 0.9500
C32 H32A 0.9500
C33 C38 1.377(15)
C33 C34 1.412(13)
C34 C35 1.397(14)
C34 H34A 0.9500
C35 C36 1.380(17)
C35 H35A 0.9500
C36 C37 1.388(16)
C36 H36A 0.9500
C37 C38 1.387(15)
C37 H37A 0.9500
C38 H38A 0.9500
C39 C40 1.419(13)
C39 C44 1.419(15)
C40 C41 1.370(14)
C40 C45 1.510(13)
C41 C42 1.384(15)
C41 H41A 0.9500
C42 C43 1.405(14)
C42 C58 1.500(15)
C43 C44 1.375(15)
C43 H43A 0.9500
C44 C59 1.513(13)
C45 C46 1.549(12)
C45 C52 1.554(13)
C45 H45A 1.0000
C46 C47 1.379(15)
C46 C51 1.403(15)
C47 C48 1.420(14)
C47 H47A 0.9500
C48 C49 1.375(16)
C48 H48A 0.9500
C49 C50 1.407(17)
C49 H49A 0.9500
C50 C51 1.401(14)
C50 H50A 0.9500
C51 H51A 0.9500
C52 C57 1.378(15)
C52 C53 1.389(16)
C53 C54 1.367(15)
C53 H53A 0.9500
C54 C55 1.380(18)
C54 H54A 0.9500
C55 C56 1.38(2)
C55 H55A 0.9500
C56 C57 1.407(16)
C56 H56A 0.9500
C57 H57A 0.9500
C58 H58A 0.9800
C58 H58B 0.9800
C58 H58C 0.9800
C59 C60 1.518(14)
C59 C66 1.546(14)
C59 H59A 1.0000
C60 C65 1.345(16)
C60 C61 1.408(16)
C61 C62 1.415(16)
C61 H61A 0.9500
C62 C63 1.395(19)
C62 H62A 0.9500
C63 C64 1.361(19)
C63 H63A 0.9500
C64 C65 1.380(17)
C64 H64A 0.9500
C65 H65A 0.9500
C66 C67 1.342(17)
C66 C71 1.415(14)
C67 C68 1.418(18)
C67 H67A 0.9500
C68 C69 1.382(18)
C68 H68A 0.9500
C69 C70 1.365(17)
C69 H69A 0.9500
C70 C71 1.382(16)
C70 H70A 0.9500
C71 H71A 0.9500
C72 C73 1.536(18)
C72 H72A 0.9800
C72 H72B 0.9800
C72 H72C 0.9800
C73 O73 1.246(14)
C73 C74 1.402(18)
C74 C75 1.394(18)
C74 H74A 0.9500
C75 O75 1.251(13)
C75 C76 1.548(17)
C76 H76A 0.9800
C76 H76B 0.9800
C76 H76C 0.9800
C81 C82 1.36(3)
C81 C86 1.37(4)
C81 H81A 0.9500
C82 C83 1.31(3)
C82 H82A 0.9500
C83 C84 1.36(3)
C83 H83A 0.9500
C84 C85 1.45(4)
C84 H84A 0.9500
C85 C86 1.30(5)
C85 H85A 0.9500
C86 H86A 0.9500

loop_
_geom_torsion_atom_site_label_1
_geom_torsion_atom_site_label_2
_geom_torsion_atom_site_label_3
_geom_torsion_atom_site_label_4
_geom_torsion
O73 Pd1 C1 N5 74.5(9)
O75 Pd1 C1 N5 -97(4)
Cl1 Pd1 C1 N5 -106.9(9)
O73 Pd1 C1 N2 -115.9(8)
O75 Pd1 C1 N2 72(4)
Cl1 Pd1 C1 N2 62.7(8)
N5 C1 N2 C3 -1.6(11)
Pd1 C1 N2 C3 -172.9(7)
N5 C1 N2 C6 -179.5(9)
Pd1 C1 N2 C6 9.2(14)
C1 N2 C3 C4 1.9(11)
C6 N2 C3 C4 -180.0(8)
N2 C3 C4 N5 -1.5(11)
N2 C1 N5 C4 0.6(11)
Pd1 C1 N5 C4 171.6(7)
N2 C1 N5 C39 174.7(9)
Pd1 C1 N5 C39 -14.4(15)
C3 C4 N5 C1 0.6(11)
C3 C4 N5 C39 -174.0(9)
C1 N2 C6 C11 -116.4(11)
C3 N2 C6 C11 65.9(12)
C1 N2 C6 C7 67.8(13)
C3 N2 C6 C7 -109.9(10)
C11 C6 C7 C8 -1.3(14)
N2 C6 C7 C8 174.6(9)
C11 C6 C7 C12 -174.7(8)
N2 C6 C7 C12 1.2(13)
C6 C7 C8 C9 1.9(15)
C12 C7 C8 C9 175.3(9)
C7 C8 C9 C10 -1.0(15)
C7 C8 C9 C25 179.4(10)
C8 C9 C10 C11 -0.6(15)
C25 C9 C10 C11 179.0(10)
C9 C10 C11 C6 1.2(15)
C9 C10 C11 C26 -176.1(9)
N2 C6 C11 C10 -176.0(9)
C7 C6 C11 C10 -0.3(14)
N2 C6 C11 C26 1.3(13)
C7 C6 C11 C26 177.1(8)
C8 C7 C12 C19 -92.5(11)
C6 C7 C12 C19 80.7(11)
C8 C7 C12 C13 32.6(12)
C6 C7 C12 C13 -154.1(9)
C19 C12 C13 C14 -166.1(11)
C7 C12 C13 C14 68.9(13)
C19 C12 C13 C18 15.5(15)
C7 C12 C13 C18 -109.5(11)
C18 C13 C14 C15 -1.8(19)
C12 C13 C14 C15 179.7(12)
C13 C14 C15 C16 2(2)
C14 C15 C16 C17 -1(2)
C15 C16 C17 C18 0(2)
C16 C17 C18 C13 -1(2)
C14 C13 C18 C17 1.4(19)
C12 C13 C18 C17 179.8(11)
C13 C12 C19 C24 -101.1(11)
C7 C12 C19 C24 22.7(14)
C13 C12 C19 C20 81.9(12)
C7 C12 C19 C20 -154.4(9)
C24 C19 C20 C21 5.4(16)
C12 C19 C20 C21 -177.4(10)
C19 C20 C21 C22 -5.4(18)
C20 C21 C22 C23 3(2)
C21 C22 C23 C24 -1(2)
C20 C19 C24 C23 -3.5(16)
C12 C19 C24 C23 179.3(10)
C22 C23 C24 C19 1.6(19)
C10 C11 C26 C33 94.8(11)
C6 C11 C26 C33 -82.6(11)
C10 C11 C26 C27 -30.7(12)
C6 C11 C26 C27 152.0(9)
C33 C26 C27 C28 -32.8(15)
C11 C26 C27 C28 93.3(12)
C33 C26 C27 C32 145.0(11)
C11 C26 C27 C32 -88.9(12)
C32 C27 C28 C29 3.7(18)
C26 C27 C28 C29 -178.5(11)
C27 C28 C29 C30 -1(2)
C28 C29 C30 C31 -2(2)
C29 C30 C31 C32 3(2)
C28 C27 C32 C31 -2.9(19)
C26 C27 C32 C31 179.2(11)
C30 C31 C32 C27 0(2)
C27 C26 C33 C38 -78.8(12)
C11 C26 C33 C38 153.9(10)
C27 C26 C33 C34 102.8(11)
C11 C26 C33 C34 -24.4(14)
C38 C33 C34 C35 -0.6(16)
C26 C33 C34 C35 177.8(10)
C33 C34 C35 C36 -1.6(17)
C34 C35 C36 C37 2.2(18)
C35 C36 C37 C38 -0.7(19)
C34 C33 C38 C37 2.0(16)
C26 C33 C38 C37 -176.4(10)
C36 C37 C38 C33 -1.4(18)
C1 N5 C39 C40 75.5(14)
C4 N5 C39 C40 -111.0(11)
C1 N5 C39 C44 -108.4(12)
C4 N5 C39 C44 65.1(12)
C44 C39 C40 C41 -0.8(14)
N5 C39 C40 C41 175.2(9)
C44 C39 C40 C45 -172.5(9)
N5 C39 C40 C45 3.5(14)
C39 C40 C41 C42 2.2(15)
C45 C40 C41 C42 173.5(10)
C40 C41 C42 C43 -1.1(16)
C40 C41 C42 C58 -178.8(10)
C41 C42 C43 C44 -1.6(15)
C58 C42 C43 C44 176.1(10)
C42 C43 C44 C39 2.8(15)
C42 C43 C44 C59 -172.2(9)
C40 C39 C44 C43 -1.6(14)
N5 C39 C44 C43 -177.7(9)
C40 C39 C44 C59 173.4(9)
N5 C39 C44 C59 -2.7(14)
C41 C40 C45 C46 29.3(13)
C39 C40 C45 C46 -159.6(9)
C41 C40 C45 C52 -96.1(11)
C39 C40 C45 C52 75.0(11)
C40 C45 C46 C47 -89.9(11)
C52 C45 C46 C47 36.2(14)
C40 C45 C46 C51 89.3(12)
C52 C45 C46 C51 -144.7(10)
C51 C46 C47 C48 -1.9(17)
C45 C46 C47 C48 177.3(10)
C46 C47 C48 C49 0.1(18)
C47 C48 C49 C50 2.0(18)
C48 C49 C50 C51 -2.5(18)
C49 C50 C51 C46 0.8(17)
C47 C46 C51 C50 1.4(16)
C45 C46 C51 C50 -177.8(9)
C40 C45 C52 C57 -157.1(9)
C46 C45 C52 C57 76.7(11)
C40 C45 C52 C53 17.3(12)
C46 C45 C52 C53 -108.9(10)
C57 C52 C53 C54 -3.4(15)
C45 C52 C53 C54 -177.7(9)
C52 C53 C54 C55 3.2(16)
C53 C54 C55 C56 -1.5(16)
C54 C55 C56 C57 -0.1(17)
C53 C52 C57 C56 1.7(15)
C45 C52 C57 C56 176.2(9)
C55 C56 C57 C52 0.0(16)
C43 C44 C59 C60 -40.8(13)
C39 C44 C59 C60 144.3(10)
C43 C44 C59 C66 85.5(11)
C39 C44 C59 C66 -89.4(12)
C44 C59 C60 C65 128.3(12)
C66 C59 C60 C65 2.6(16)
C44 C59 C60 C61 -56.5(14)
C66 C59 C60 C61 177.7(10)
C65 C60 C61 C62 -1.0(18)
C59 C60 C61 C62 -176.6(11)
C60 C61 C62 C63 0.0(19)
C61 C62 C63 C64 0.3(19)
C62 C63 C64 C65 0(2)
C61 C60 C65 C64 1.7(19)
C59 C60 C65 C64 176.7(11)
C63 C64 C65 C60 -1(2)
C44 C59 C66 C67 -37.0(15)
C60 C59 C66 C67 90.0(13)
C44 C59 C66 C71 141.0(10)
C60 C59 C66 C71 -91.9(12)
C71 C66 C67 C68 -2.1(18)
C59 C66 C67 C68 175.9(11)
C66 C67 C68 C69 1(2)
C67 C68 C69 C70 0(2)
C68 C69 C70 C71 -1(2)
C69 C70 C71 C66 -0.4(19)
C67 C66 C71 C70 1.8(18)
C59 C66 C71 C70 -176.4(11)
C74 C73 O73 Pd1 9(2)
C72 C73 O73 Pd1 -169.9(10)
C1 Pd1 O73 C73 170.3(10)
O75 Pd1 O73 C73 -10.4(10)
Cl1 Pd1 O73 C73 63(8)
O73 C73 C74 C75 -2(2)
C72 C73 C74 C75 176.6(14)
C73 C74 C75 O75 1(2)
C73 C74 C75 C76 177.4(13)
C74 C75 O75 Pd1 -6.4(19)
C76 C75 O75 Pd1 176.5(9)
C1 Pd1 O75 C75 -179(74)
O73 Pd1 O75 C75 9.5(10)
Cl1 Pd1 O75 C75 -169.1(10)
C86 C81 C82 C83 -7(3)
C81 C82 C83 C84 7(3)
C82 C83 C84 C85 -5(3)
C83 C84 C85 C86 4(3)
C84 C85 C86 C81 -5(4)
C82 C81 C86 C85 6(3)
